data_2217963
loop_
_publ_author_name
'Venkatraman, Ramaiyer'
'Fronczek, Frank R.'

_publ_section_title
;
 Iodidotris(triphenylphosphine)copper(I) acetonitrile solvate
;
_journal_coeditor_code LX2043
_journal_issue 4
_journal_name_full 'Acta Crystallographica Section E'
_journal_page_first m577
_journal_paper_doi 10.1107/S1600536808007174
_journal_volume 64
_journal_year 2008
_chemical_formula_iupac '[Cu I (C18 H15 P)3], C2 H3 N'
_chemical_formula_moiety 'C54 H45 Cu I P3, C2 H3 N'
_chemical_formula_sum 'C56 H48 Cu I N P3'
_chemical_formula_weight 1018.30
_chemical_name_systematic
;
Iodidotris(triphenylphosphine)copper(I) acetonitrile solvate
;
_space_group_IT_number 33
_symmetry_cell_setting orthorhombic
_symmetry_space_group_name_Hall 'P 2c -2n'
_symmetry_space_group_name_H-M 'P n a 21'
_atom_sites_solution_hydrogens geom
_atom_sites_solution_primary direct
_atom_sites_solution_secondary difmap
_audit_creation_method SHELXL-97
_cell_angle_alpha 90.00
_cell_angle_beta 90.00
_cell_angle_gamma 90.00
_cell_formula_units_Z 4
_cell_length_a 18.5730(10)
_cell_length_b 20.2630(10)
_cell_length_c 12.7839(5)
_cell_measurement_reflns_used 8935
_cell_measurement_temperature 115(2)
_cell_measurement_theta_max 31.8
_cell_measurement_theta_min 2.5
_cell_volume 4811.2(4)
_computing_cell_refinement 'SCALEPACK (Otwinowski & Minor, 1997)'
_computing_data_collection 'COLLECT (Nonius, 2000)'
_computing_data_reduction 'DENZO and SCALEPACK (Otwinowski & Minor, 1997)'
_computing_molecular_graphics 'ORTEP-3 for Windows (Farrugia, 1997)'
_computing_publication_material 'SHELXL97 (Sheldrick, 2008)'
_computing_structure_refinement 'SHELXL97 (Sheldrick, 2008)'
_computing_structure_solution 'SIR97 (Altomare <i>et al.</i>,  1999)'
_diffrn_ambient_temperature 115(2)
_diffrn_measured_fraction_theta_full 0.998
_diffrn_measured_fraction_theta_max 0.997
_diffrn_measurement_device_type 'Nonius KappaCCD diffractometer (with an Oxford Cryosystems Cryostream cooler)'
_diffrn_measurement_method '\w scans with \k offsets'
_diffrn_radiation_monochromator graphite
_diffrn_radiation_source 'fine-focus sealed tube'
_diffrn_radiation_type MoK\a
_diffrn_radiation_wavelength 0.71073
_diffrn_reflns_av_R_equivalents 0.0000
_diffrn_reflns_av_sigmaI/netI 0.0363
_diffrn_reflns_limit_h_max 27
_diffrn_reflns_limit_h_min -27
_diffrn_reflns_limit_k_max 30
_diffrn_reflns_limit_k_min -29
_diffrn_reflns_limit_l_max 18
_diffrn_reflns_limit_l_min -18
_diffrn_reflns_number 156685
_diffrn_reflns_theta_full 25.00
_diffrn_reflns_theta_max 31.84
_diffrn_reflns_theta_min 2.79
_diffrn_standards_number 0
_exptl_absorpt_coefficient_mu 1.233
_exptl_absorpt_correction_T_max 0.818
_exptl_absorpt_correction_T_min 0.709
_exptl_absorpt_correction_type multi-scan
_exptl_absorpt_process_details '(SCALEPACK; Otwinowski & Minor, 1997)'
_exptl_crystal_colour colorless
_exptl_crystal_density_diffrn 1.406
_exptl_crystal_density_method 'not measured'
_exptl_crystal_description fragment
_exptl_crystal_F_000 2072
_exptl_crystal_size_max 0.30
_exptl_crystal_size_mid 0.25
_exptl_crystal_size_min 0.17
_refine_diff_density_max 0.619
_refine_diff_density_min -0.658
_refine_ls_abs_structure_details 'Flack (1983)'
_refine_ls_abs_structure_Flack 0.478(8)
_refine_ls_extinction_method none
_refine_ls_goodness_of_fit_ref 1.028
_refine_ls_hydrogen_treatment constr
_refine_ls_matrix_type full
_refine_ls_number_parameters 561
_refine_ls_number_reflns 15969
_refine_ls_number_restraints 1
_refine_ls_restrained_S_all 1.028
_refine_ls_R_factor_all 0.0479
_refine_ls_R_factor_gt 0.0325
_refine_ls_shift/su_max_lt 0.001
_refine_ls_shift/su_mean 0.000
_refine_ls_structure_factor_coef Fsqd
_refine_ls_weighting_details 'calc w=1/[\s^2^(Fo^2^)+(0.0253P)^2^+3.4731P] where P=(Fo^2^+2Fc^2^)/3'
_refine_ls_weighting_scheme calc
_refine_ls_wR_factor_gt 0.0626
_refine_ls_wR_factor_ref 0.0679
_reflns_number_gt 13488
_reflns_number_total 15969
_reflns_threshold_expression I>2\s(I)
_cod_data_source_file lx2043.cif
_cod_data_source_block I
_cod_depositor_comments
;
The following automatic conversions were performed:
'_symmetry_cell_setting' value 'Orthorhombic' changed to 'orthorhombic'
according to '/home/saulius/struct/CIF-dictionaries/cif_core.dic'
dictionary named 'cif_core.dic' version 2.4.1 from 2010-06-29.

Automatic conversion script
Id: cif_fix_enum 1527 2010-12-29 10:47:43Z saulius 

The following automatic conversions were performed:

'_symmetry_cell_setting' value 'Orthorhombic' changed to
'orthorhombic' according to
/home/saulius/struct/CIF-dictionaries/cif_core.dic dictionary named
'cif_core.dic' version 2.4.1 from 2010-06-29.

Automatic conversion script
Id: cif_fix_values 1715 2011-07-08 13:25:40Z adriana 
;
_cod_database_code 2217963
_cod_database_fobs_code 2217963

loop_
_symmetry_equiv_pos_as_xyz
'x, y, z'
'-x, -y, z+1/2'
'-x+1/2, y+1/2, z+1/2'
'x+1/2, -y+1/2, z'

loop_
_atom_site_type_symbol
_atom_site_label
_atom_site_fract_x
_atom_site_fract_y
_atom_site_fract_z
_atom_site_U_iso_or_equiv
_atom_site_adp_type
_atom_site_calc_flag
_atom_site_refinement_flags
_atom_site_occupancy
I I 0.217564(7) 0.266851(6) 0.441186(16) 0.02077(3) Uani d . 1
Cu Cu 0.240945(12) 0.397554(11) 0.44517(3) 0.01359(5) Uani d . 1
P P1 0.13455(3) 0.44254(3) 0.51291(5) 0.01432(10) Uani d . 1
P P2 0.33677(3) 0.42893(3) 0.55393(5) 0.01575(11) Uani d . 1
P P3 0.25929(3) 0.41255(3) 0.26648(4) 0.01450(10) Uani d . 1
C C1 0.13962(12) 0.45371(12) 0.65502(18) 0.0178(4) Uani d . 1
C C2 0.12435(12) 0.51230(12) 0.70821(19) 0.0207(5) Uani d . 1
H H2 0.1108 0.5506 0.6700 0.025 Uiso calc R 1
C C3 0.12884(14) 0.51494(14) 0.8170(2) 0.0273(6) Uani d . 1
H H3 0.1185 0.5549 0.8527 0.033 Uiso calc R 1
C C4 0.14844(14) 0.45912(16) 0.8732(2) 0.0301(6) Uani d . 1
H H4 0.1513 0.4609 0.9473 0.036 Uiso calc R 1
C C5 0.16373(14) 0.40114(15) 0.8213(2) 0.0283(6) Uani d . 1
H H5 0.1773 0.3630 0.8598 0.034 Uiso calc R 1
C C6 0.15930(14) 0.39828(13) 0.7130(2) 0.0217(5) Uani d . 1
H H6 0.1698 0.3581 0.6779 0.026 Uiso calc R 1
C C7 0.11119(12) 0.52434(11) 0.46264(16) 0.0175(5) Uani d . 1
C C8 0.05030(12) 0.53500(12) 0.40169(18) 0.0191(4) Uani d . 1
H H8 0.0173 0.4999 0.3900 0.023 Uiso calc R 1
C C9 0.03727(13) 0.59699(13) 0.3575(2) 0.0228(5) Uani d . 1
H H9 -0.0040 0.6036 0.3148 0.027 Uiso calc R 1
C C10 0.08404(14) 0.64869(13) 0.3755(2) 0.0249(5) Uani d . 1
H H10 0.0749 0.6908 0.3455 0.030 Uiso calc R 1
C C11 0.14434(11) 0.63916(10) 0.4375(3) 0.0234(4) Uani d . 1
H H11 0.1760 0.6750 0.4509 0.028 Uiso calc R 1
C C12 0.15866(13) 0.57737(12) 0.48005(19) 0.0205(5) Uani d . 1
H H12 0.2007 0.5709 0.5211 0.025 Uiso calc R 1
C C13 0.04853(12) 0.39823(11) 0.50234(19) 0.0186(4) Uani d . 1
C C14 0.03752(13) 0.35252(12) 0.4235(2) 0.0268(6) Uani d . 1
H H14 0.0753 0.3423 0.3762 0.032 Uiso calc R 1
C C15 -0.02950(15) 0.32139(13) 0.4135(2) 0.0336(7) Uani d . 1
H H15 -0.0372 0.2908 0.3584 0.040 Uiso calc R 1
C C16 -0.08436(15) 0.33469(14) 0.4829(3) 0.0360(7) Uani d . 1
H H16 -0.1295 0.3130 0.4758 0.043 Uiso calc R 1
C C17 -0.07363(14) 0.37963(15) 0.5628(2) 0.0337(6) Uani d . 1
H H17 -0.1112 0.3885 0.6113 0.040 Uiso calc R 1
C C18 -0.00801(13) 0.41170(14) 0.5719(2) 0.0256(5) Uani d . 1
H H18 -0.0012 0.4432 0.6261 0.031 Uiso calc R 1
C C19 0.42750(12) 0.41851(12) 0.49989(19) 0.0196(5) Uani d . 1
C C20 0.48602(14) 0.45677(13) 0.5321(2) 0.0300(6) Uani d . 1
H H20 0.4792 0.4912 0.5816 0.036 Uiso calc R 1
C C21 0.55453(14) 0.44453(15) 0.4916(3) 0.0359(7) Uani d . 1
H H21 0.5939 0.4715 0.5121 0.043 Uiso calc R 1
C C22 0.56534(14) 0.39352(14) 0.4220(2) 0.0314(7) Uani d . 1
H H22 0.6121 0.3852 0.3950 0.038 Uiso calc R 1
C C23 0.50823(15) 0.35457(15) 0.3917(2) 0.0293(6) Uani d . 1
H H23 0.5159 0.3191 0.3445 0.035 Uiso calc R 1
C C24 0.43900(12) 0.36709(12) 0.4301(2) 0.0230(5) Uani d . 1
H H24 0.3998 0.3403 0.4084 0.028 Uiso calc R 1
C C25 0.33421(12) 0.51645(11) 0.59215(19) 0.0176(4) Uani d . 1
C C26 0.29808(12) 0.53569(12) 0.6835(2) 0.0205(5) Uani d . 1
H H26 0.2781 0.5032 0.7284 0.025 Uiso calc R 1
C C27 0.29136(14) 0.60257(14) 0.7087(2) 0.0266(6) Uani d . 1
H H27 0.2668 0.6153 0.7706 0.032 Uiso calc R 1
C C28 0.32047(15) 0.65019(13) 0.6435(2) 0.0313(6) Uani d . 1
H H28 0.3166 0.6955 0.6615 0.038 Uiso calc R 1
C C29 0.35523(14) 0.63185(13) 0.5523(2) 0.0297(6) Uani d . 1
H H29 0.3743 0.6647 0.5070 0.036 Uiso calc R 1
C C30 0.36235(13) 0.56523(12) 0.5268(2) 0.0226(5) Uani d . 1
H H30 0.3866 0.5529 0.4643 0.027 Uiso calc R 1
C C31 0.34799(14) 0.38716(13) 0.6806(2) 0.0192(5) Uani d . 1
C C32 0.31740(14) 0.32518(13) 0.6941(2) 0.0232(5) Uani d . 1
H H32 0.2918 0.3052 0.6381 0.028 Uiso calc R 1
C C33 0.32387(16) 0.29223(14) 0.7889(2) 0.0319(6) Uani d . 1
H H33 0.3025 0.2500 0.7977 0.038 Uiso calc R 1
C C34 0.36150(18) 0.32092(15) 0.8706(2) 0.0377(7) Uani d . 1
H H34 0.3649 0.2989 0.9361 0.045 Uiso calc R 1
C C35 0.39419(18) 0.38161(14) 0.8570(2) 0.0372(7) Uani d . 1
H H35 0.4210 0.4008 0.9125 0.045 Uiso calc R 1
C C36 0.38781(16) 0.41478(14) 0.7618(2) 0.0302(6) Uani d . 1
H H36 0.4107 0.4563 0.7524 0.036 Uiso calc R 1
C C37 0.18119(13) 0.38725(13) 0.18883(19) 0.0193(5) Uani d . 1
C C38 0.18054(15) 0.33782(12) 0.1132(2) 0.0261(5) Uani d . 1
H H38 0.2234 0.3143 0.0971 0.031 Uiso calc R 1
C C39 0.11603(19) 0.32291(14) 0.0607(2) 0.0367(7) Uani d . 1
H H39 0.1155 0.2893 0.0089 0.044 Uiso calc R 1
C C40 0.05379(17) 0.35655(16) 0.0839(3) 0.0403(8) Uani d . 1
H H40 0.0102 0.3453 0.0492 0.048 Uiso calc R 1
C C41 0.05425(16) 0.40674(18) 0.1574(3) 0.0413(8) Uani d . 1
H H41 0.0114 0.4305 0.1726 0.050 Uiso calc R 1
C C42 0.11817(14) 0.42195(16) 0.2089(2) 0.0303(6) Uani d . 1
H H42 0.1187 0.4567 0.2587 0.036 Uiso calc R 1
C C43 0.26948(12) 0.49703(12) 0.21873(19) 0.0182(4) Uani d . 1
C C44 0.28124(15) 0.54660(13) 0.2903(2) 0.0262(5) Uani d . 1
H H44 0.2849 0.5360 0.3625 0.031 Uiso calc R 1
C C45 0.28790(17) 0.61243(14) 0.2582(3) 0.0380(7) Uani d . 1
H H45 0.2969 0.6462 0.3081 0.046 Uiso calc R 1
C C46 0.28136(16) 0.62768(15) 0.1545(3) 0.0367(7) Uani d . 1
H H46 0.2858 0.6723 0.1325 0.044 Uiso calc R 1
C C47 0.26847(14) 0.57923(15) 0.0817(2) 0.0320(6) Uani d . 1
H H47 0.2632 0.5906 0.0100 0.038 Uiso calc R 1
C C48 0.26316(14) 0.51345(14) 0.1126(2) 0.0253(5) Uani d . 1
H H48 0.2553 0.4799 0.0620 0.030 Uiso calc R 1
C C49 0.33584(14) 0.36919(13) 0.20742(19) 0.0182(5) Uani d . 1
C C50 0.33779(14) 0.30007(13) 0.2073(2) 0.0228(5) Uani d . 1
H H50 0.2983 0.2759 0.2350 0.027 Uiso calc R 1
C C51 0.39711(15) 0.26645(13) 0.1669(2) 0.0260(5) Uani d . 1
H H51 0.3976 0.2196 0.1663 0.031 Uiso calc R 1
C C52 0.45517(15) 0.30119(15) 0.1277(2) 0.0299(6) Uani d . 1
H H52 0.4953 0.2783 0.0994 0.036 Uiso calc R 1
C C53 0.45462(15) 0.36930(15) 0.1297(2) 0.0299(6) Uani d . 1
H H53 0.4950 0.3932 0.1042 0.036 Uiso calc R 1
C C54 0.39532(13) 0.40330(13) 0.1690(2) 0.0218(5) Uani d . 1
H H54 0.3955 0.4502 0.1696 0.026 Uiso calc R 1
N N1S 0.0790(2) 0.23273(17) 0.8365(3) 0.0715(12) Uani d . 1
C C1S 0.05774(19) 0.22818(15) 0.7540(3) 0.0409(7) Uani d . 1
C C2S 0.0311(2) 0.22160(19) 0.6481(3) 0.0474(8) Uani d . 1
H H21S 0.0714 0.2250 0.5989 0.071 Uiso calc R 1
H H22S -0.0038 0.2567 0.6338 0.071 Uiso calc R 1
H H23S 0.0077 0.1786 0.6400 0.071 Uiso calc R 1

loop_
_atom_site_aniso_label
_atom_site_aniso_U_11
_atom_site_aniso_U_22
_atom_site_aniso_U_33
_atom_site_aniso_U_12
_atom_site_aniso_U_13
_atom_site_aniso_U_23
I 0.02420(6) 0.01553(5) 0.02259(6) -0.00050(5) -0.00066(8) 0.00298(8)
Cu 0.01321(10) 0.01381(10) 0.01374(10) 0.00034(8) -0.00041(14) 0.00155(13)
P1 0.0120(2) 0.0155(2) 0.0155(2) -0.0003(2) -0.0003(2) 0.0000(2)
P2 0.0126(2) 0.0172(3) 0.0174(3) -0.0001(2) -0.0028(2) 0.0018(2)
P3 0.0143(2) 0.0160(2) 0.0132(2) 0.0010(2) 0.0002(2) 0.0014(2)
C1 0.0116(10) 0.0240(11) 0.0179(11) -0.0007(8) 0.0006(8) -0.0002(9)
C2 0.0157(10) 0.0236(12) 0.0230(12) -0.0015(9) 0.0021(9) -0.0027(9)
C3 0.0206(12) 0.0366(15) 0.0249(13) -0.0027(10) 0.0038(10) -0.0104(11)
C4 0.0241(13) 0.0509(18) 0.0154(12) -0.0049(12) 0.0013(10) -0.0033(11)
C5 0.0244(13) 0.0401(15) 0.0206(12) 0.0013(11) -0.0017(10) 0.0055(11)
C6 0.0206(12) 0.0228(12) 0.0218(12) -0.0005(10) -0.0002(10) 0.0006(10)
C7 0.0169(9) 0.0173(9) 0.0185(14) 0.0015(7) 0.0008(8) 0.0002(8)
C8 0.0177(10) 0.0211(11) 0.0185(10) 0.0006(9) -0.0022(8) -0.0024(9)
C9 0.0200(12) 0.0283(13) 0.0203(11) 0.0055(9) -0.0036(9) 0.0039(10)
C10 0.0249(12) 0.0218(12) 0.0280(13) 0.0035(10) 0.0030(10) 0.0092(10)
C11 0.0222(9) 0.0189(9) 0.0291(11) -0.0037(7) 0.0009(13) 0.0022(13)
C12 0.0157(10) 0.0226(11) 0.0232(11) -0.0019(9) -0.0031(8) 0.0029(9)
C13 0.0150(10) 0.0178(10) 0.0230(12) -0.0018(8) -0.0027(9) 0.0026(9)
C14 0.0248(11) 0.0211(10) 0.0346(18) -0.0005(9) -0.0096(11) -0.0008(10)
C15 0.0322(14) 0.0226(12) 0.0459(19) -0.0054(10) -0.0181(12) 0.0014(11)
C16 0.0229(14) 0.0332(14) 0.0518(18) -0.0130(11) -0.0144(12) 0.0186(13)
C17 0.0171(12) 0.0432(17) 0.0407(16) -0.0053(11) 0.0000(11) 0.0120(13)
C18 0.0177(11) 0.0324(13) 0.0267(13) -0.0043(10) -0.0006(10) 0.0006(10)
C19 0.0142(10) 0.0236(11) 0.0209(12) 0.0029(8) -0.0005(8) 0.0045(9)
C20 0.0173(11) 0.0271(13) 0.0456(17) 0.0003(10) -0.0036(11) -0.0096(12)
C21 0.0156(11) 0.0315(14) 0.061(2) -0.0016(10) -0.0024(12) -0.0061(13)
C22 0.0188(11) 0.0398(14) 0.0358(19) 0.0023(10) 0.0044(10) -0.0006(12)
C23 0.0265(13) 0.0368(15) 0.0247(13) 0.0042(11) 0.0009(10) -0.0074(11)
C24 0.0200(10) 0.0278(11) 0.0211(13) -0.0018(8) -0.0040(10) -0.0030(11)
C25 0.0142(10) 0.0173(10) 0.0215(11) -0.0003(8) -0.0056(8) 0.0005(9)
C26 0.0177(11) 0.0200(11) 0.0240(12) -0.0007(8) -0.0041(9) -0.0008(9)
C27 0.0230(13) 0.0271(14) 0.0297(14) 0.0015(10) -0.0045(10) -0.0076(11)
C28 0.0274(13) 0.0167(12) 0.0500(18) 0.0026(10) -0.0110(12) -0.0033(11)
C29 0.0251(13) 0.0199(12) 0.0442(16) -0.0019(10) -0.0048(11) 0.0080(11)
C30 0.0181(11) 0.0213(11) 0.0283(13) -0.0004(9) -0.0017(9) 0.0027(10)
C31 0.0204(12) 0.0199(12) 0.0173(11) 0.0055(9) -0.0024(9) 0.0031(9)
C32 0.0242(13) 0.0236(12) 0.0218(12) 0.0003(10) -0.0057(10) 0.0040(10)
C33 0.0407(16) 0.0260(13) 0.0291(14) -0.0029(12) -0.0073(12) 0.0101(11)
C34 0.0523(19) 0.0359(16) 0.0248(14) 0.0049(14) -0.0123(13) 0.0097(12)
C35 0.055(2) 0.0293(15) 0.0269(14) 0.0028(13) -0.0216(14) -0.0001(11)
C36 0.0380(15) 0.0233(13) 0.0292(14) -0.0009(11) -0.0147(13) 0.0009(11)
C37 0.0191(12) 0.0250(12) 0.0139(11) -0.0024(9) -0.0014(9) 0.0040(9)
C38 0.0346(14) 0.0217(12) 0.0221(12) -0.0049(10) -0.0064(11) 0.0021(10)
C39 0.0541(19) 0.0272(14) 0.0288(15) -0.0167(13) -0.0190(13) 0.0082(11)
C40 0.0323(15) 0.0476(18) 0.0408(17) -0.0187(13) -0.0207(13) 0.0226(15)
C41 0.0196(13) 0.062(2) 0.0425(18) 0.0019(13) -0.0091(12) 0.0101(16)
C42 0.0207(12) 0.0451(17) 0.0250(13) 0.0064(12) -0.0041(10) -0.0021(12)
C43 0.0148(10) 0.0194(11) 0.0206(11) 0.0020(8) 0.0017(8) 0.0049(9)
C44 0.0335(14) 0.0195(11) 0.0257(13) -0.0020(10) 0.0028(11) 0.0022(9)
C45 0.0489(18) 0.0183(12) 0.0467(19) -0.0020(12) 0.0093(15) 0.0025(12)
C46 0.0321(15) 0.0252(15) 0.053(2) 0.0040(12) 0.0123(14) 0.0181(14)
C47 0.0240(13) 0.0397(16) 0.0324(15) 0.0034(11) 0.0027(11) 0.0208(12)
C48 0.0224(12) 0.0327(14) 0.0209(12) 0.0016(10) -0.0015(9) 0.0092(10)
C49 0.0180(11) 0.0224(12) 0.0141(11) 0.0052(9) 0.0027(9) 0.0012(9)
C50 0.0251(12) 0.0241(13) 0.0193(12) 0.0030(10) 0.0008(9) 0.0009(10)
C51 0.0329(14) 0.0241(12) 0.0209(12) 0.0097(11) 0.0000(10) 0.0006(10)
C52 0.0266(13) 0.0379(15) 0.0252(13) 0.0155(11) 0.0063(10) 0.0027(11)
C53 0.0222(12) 0.0368(15) 0.0308(14) 0.0056(11) 0.0082(10) 0.0077(12)
C54 0.0184(11) 0.0246(12) 0.0224(12) 0.0034(9) 0.0043(10) 0.0053(10)
N1S 0.106(3) 0.055(2) 0.053(2) 0.026(2) -0.039(2) -0.0197(17)
C1S 0.0500(19) 0.0309(15) 0.0418(18) 0.0090(13) -0.0135(15) -0.0073(13)
C2S 0.054(2) 0.052(2) 0.0363(18) -0.0011(16) -0.0160(15) 0.0016(15)

loop_
_atom_type_symbol
_atom_type_description
_atom_type_scat_dispersion_real
_atom_type_scat_dispersion_imag
_atom_type_scat_source
C C 0.0033 0.0016 'International Tables Vol C Tables 4.2.6.8 and 6.1.1.4'
H H 0.0000 0.0000 'International Tables Vol C Tables 4.2.6.8 and 6.1.1.4'
Cu Cu 0.3201 1.2651 'International Tables Vol C Tables 4.2.6.8 and 6.1.1.4'
I I -0.4742 1.8119 'International Tables Vol C Tables 4.2.6.8 and 6.1.1.4'
N N 0.0061 0.0033 'International Tables Vol C Tables 4.2.6.8 and 6.1.1.4'
P P 0.1023 0.0942 'International Tables Vol C Tables 4.2.6.8 and 6.1.1.4'

loop_
_geom_angle_atom_site_label_1
_geom_angle_atom_site_label_2
_geom_angle_atom_site_label_3
_geom_angle
P1 Cu P2 108.39(2)
P3 Cu P1 115.80(2)
P3 Cu P2 115.77(2)
P1 Cu I 104.75(2)
P2 Cu I 113.66(2)
P3 Cu I 97.69(2)
C7 P1 C1 104.40(10)
C7 P1 C13 102.20(10)
C1 P1 C13 100.20(10)
C7 P1 Cu 115.01(7)
C1 P1 Cu 111.79(8)
C13 P1 Cu 121.07(8)
C19 P2 C31 100.10(10)
C19 P2 C25 103.60(10)
C31 P2 C25 102.30(10)
C19 P2 Cu 116.27(8)
C31 P2 Cu 118.89(9)
C25 P2 Cu 113.51(7)
C43 P3 C37 99.40(10)
C43 P3 C49 103.40(10)
C37 P3 C49 104.90(10)
C43 P3 Cu 117.71(8)
C37 P3 Cu 112.29(8)
C49 P3 Cu 117.04(8)
C6 C1 C2 118.6(2)
C6 C1 P1 116.1(2)
C2 C1 P1 125.2(2)
C3 C2 C1 120.4(2)
C3 C2 H2 119.8
C1 C2 H2 119.8
C4 C3 C2 120.0(2)
C4 C3 H3 120.0
C2 C3 H3 120.0
C5 C4 C3 120.0(2)
C5 C4 H4 120.0
C3 C4 H4 120.0
C4 C5 C6 120.2(3)
C4 C5 H5 119.9
C6 C5 H5 119.9
C5 C6 C1 120.8(2)
C5 C6 H6 119.6
C1 C6 H6 119.6
C8 C7 C12 118.7(2)
C8 C7 P1 122.0(2)
C12 C7 P1 119.2(2)
C7 C8 C9 120.4(2)
C7 C8 H8 119.8
C9 C8 H8 119.8
C10 C9 C8 120.3(2)
C10 C9 H9 119.8
C8 C9 H9 119.8
C9 C10 C11 119.9(2)
C9 C10 H10 120.0
C11 C10 H10 120.0
C10 C11 C12 120.3(2)
C10 C11 H11 119.9
C12 C11 H11 119.9
C11 C12 C7 120.4(2)
C11 C12 H12 119.8
C7 C12 H12 119.8
C14 C13 C18 118.8(2)
C14 C13 P1 120.6(2)
C18 C13 P1 120.6(2)
C13 C14 C15 119.9(3)
C13 C14 H14 120.1
C15 C14 H14 120.1
C16 C15 C14 120.7(3)
C16 C15 H15 119.6
C14 C15 H15 119.6
C15 C16 C17 119.8(2)
C15 C16 H16 120.1
C17 C16 H16 120.1
C16 C17 C18 119.9(3)
C16 C17 H17 120.1
C18 C17 H17 120.1
C17 C18 C13 120.9(3)
C17 C18 H18 119.6
C13 C18 H18 119.6
C24 C19 C20 119.1(2)
C24 C19 P2 118.0(2)
C20 C19 P2 122.7(2)
C21 C20 C19 120.1(3)
C21 C20 H20 120.0
C19 C20 H20 120.0
C22 C21 C20 120.4(3)
C22 C21 H21 119.8
C20 C21 H21 119.8
C23 C22 C21 119.9(2)
C23 C22 H22 120.0
C21 C22 H22 120.0
C22 C23 C24 120.3(2)
C22 C23 H23 119.8
C24 C23 H23 119.8
C19 C24 C23 120.2(2)
C19 C24 H24 119.9
C23 C24 H24 119.9
C30 C25 C26 118.7(2)
C30 C25 P2 120.9(2)
C26 C25 P2 120.1(2)
C27 C26 C25 120.3(2)
C27 C26 H26 119.9
C25 C26 H26 119.9
C28 C27 C26 120.1(3)
C28 C27 H27 119.9
C26 C27 H27 119.9
C29 C28 C27 120.1(3)
C29 C28 H28 119.9
C27 C28 H28 119.9
C28 C29 C30 120.1(3)
C28 C29 H29 120.0
C30 C29 H29 120.0
C29 C30 C25 120.7(2)
C29 C30 H30 119.7
C25 C30 H30 119.7
C32 C31 C36 119.2(2)
C32 C31 P2 118.7(2)
C36 C31 P2 122.1(2)
C33 C32 C31 120.5(3)
C33 C32 H32 119.7
C31 C32 H32 119.7
C34 C33 C32 120.0(3)
C34 C33 H33 120.0
C32 C33 H33 120.0
C35 C34 C33 120.0(3)
C35 C34 H34 120.0
C33 C34 H34 120.0
C34 C35 C36 120.1(3)
C34 C35 H35 120.0
C36 C35 H35 120.0
C31 C36 C35 120.1(3)
C31 C36 H36 119.9
C35 C36 H36 119.9
C42 C37 C38 119.0(2)
C42 C37 P3 115.2(2)
C38 C37 P3 125.8(2)
C37 C38 C39 119.5(3)
C37 C38 H38 120.2
C39 C38 H38 120.2
C40 C39 C38 120.5(3)
C40 C39 H39 119.7
C38 C39 H39 119.7
C39 C40 C41 120.3(3)
C39 C40 H40 119.8
C41 C40 H40 119.8
C40 C41 C42 119.3(3)
C40 C41 H41 120.4
C42 C41 H41 120.4
C37 C42 C41 121.3(3)
C37 C42 H42 119.4
C41 C42 H42 119.4
C44 C43 C48 118.9(2)
C44 C43 P3 118.6(2)
C48 C43 P3 122.5(2)
C43 C44 C45 121.0(3)
C43 C44 H44 119.5
C45 C44 H44 119.5
C46 C45 C44 119.4(3)
C46 C45 H45 120.3
C44 C45 H45 120.3
C45 C46 C47 120.7(3)
C45 C46 H46 119.6
C47 C46 H46 119.6
C46 C47 C48 120.2(3)
C46 C47 H47 119.9
C48 C47 H47 119.9
C47 C48 C43 119.7(3)
C47 C48 H48 120.1
C43 C48 H48 120.1
C54 C49 C50 118.4(2)
C54 C49 P3 121.5(2)
C50 C49 P3 120.0(2)
C51 C50 C49 120.6(2)
C51 C50 H50 119.7
C49 C50 H50 119.7
C52 C51 C50 120.1(2)
C52 C51 H51 119.9
C50 C51 H51 119.9
C53 C52 C51 119.8(2)
C53 C52 H52 120.1
C51 C52 H52 120.1
C52 C53 C54 120.5(2)
C52 C53 H53 119.8
C54 C53 H53 119.8
C49 C54 C53 120.6(2)
C49 C54 H54 119.7
C53 C54 H54 119.7
N1S C1S C2S 179.3(4)
C1S C2S H21S 109.5
C1S C2S H22S 109.5
H21S C2S H22S 109.5
C1S C2S H23S 109.5
H21S C2S H23S 109.5
H22S C2S H23S 109.5

loop_
_geom_bond_atom_site_label_1
_geom_bond_atom_site_label_2
_geom_bond_distance
Cu I 2.6843(3)
Cu P1 2.3421(6)
Cu P2 2.3463(6)
Cu P3 2.3295(7)
P1 C7 1.830(2)
P1 C1 1.833(2)
P1 C13 1.838(2)
P2 C19 1.833(2)
P2 C31 1.839(3)
P2 C25 1.840(2)
P3 C43 1.827(2)
P3 C37 1.831(3)
P3 C49 1.834(3)
C1 C6 1.394(3)
C1 C2 1.397(3)
C2 C3 1.395(4)
C2 H2 0.9500
C3 C4 1.388(4)
C3 H3 0.9500
C4 C5 1.378(4)
C4 H4 0.9500
C5 C6 1.389(4)
C5 H5 0.9500
C6 H6 0.9500
C7 C8 1.390(3)
C7 C12 1.408(3)
C8 C9 1.399(3)
C8 H8 0.9500
C9 C10 1.380(4)
C9 H9 0.9500
C10 C11 1.385(4)
C10 H10 0.9500
C11 C12 1.391(3)
C11 H11 0.9500
C12 H12 0.9500
C13 C14 1.384(3)
C13 C18 1.403(4)
C14 C15 1.401(3)
C14 H14 0.9500
C15 C16 1.377(4)
C15 H15 0.9500
C16 C17 1.383(5)
C16 H16 0.9500
C17 C18 1.386(4)
C17 H17 0.9500
C18 H18 0.9500
C19 C24 1.388(4)
C19 C20 1.397(3)
C20 C21 1.396(4)
C20 H20 0.9500
C21 C22 1.378(4)
C21 H21 0.9500
C22 C23 1.378(4)
C22 H22 0.9500
C23 C24 1.400(3)
C23 H23 0.9500
C24 H24 0.9500
C25 C30 1.396(3)
C25 C26 1.402(3)
C26 C27 1.398(4)
C26 H26 0.9500
C27 C28 1.385(4)
C27 H27 0.9500
C28 C29 1.384(4)
C28 H28 0.9500
C29 C30 1.395(4)
C29 H29 0.9500
C30 H30 0.9500
C31 C32 1.389(4)
C31 C36 1.392(4)
C32 C33 1.389(4)
C32 H32 0.9500
C33 C34 1.385(4)
C33 H33 0.9500
C34 C35 1.383(4)
C34 H34 0.9500
C35 C36 1.395(4)
C35 H35 0.9500
C36 H36 0.9500
C37 C42 1.389(4)
C37 C38 1.392(4)
C38 C39 1.406(4)
C38 H38 0.9500
C39 C40 1.374(5)
C39 H39 0.9500
C40 C41 1.385(5)
C40 H40 0.9500
C41 C42 1.392(4)
C41 H41 0.9500
C42 H42 0.9500
C43 C44 1.376(4)
C43 C48 1.402(3)
C44 C45 1.401(4)
C44 H44 0.9500
C45 C46 1.367(5)
C45 H45 0.9500
C46 C47 1.374(5)
C46 H46 0.9500
C47 C48 1.394(4)
C47 H47 0.9500
C48 H48 0.9500
C49 C54 1.393(4)
C49 C50 1.401(4)
C50 C51 1.395(4)
C50 H50 0.9500
C51 C52 1.382(4)
C51 H51 0.9500
C52 C53 1.380(4)
C52 H52 0.9500
C53 C54 1.393(4)
C53 H53 0.9500
C54 H54 0.9500
N1S C1S 1.130(5)
C1S C2S 1.447(5)
C2S H21S 0.9800
C2S H22S 0.9800
C2S H23S 0.9800

loop_
_geom_hbond_atom_site_label_D
_geom_hbond_atom_site_label_H
_geom_hbond_atom_site_label_A
_geom_hbond_site_symmetry_A
_geom_hbond_distance_DH
_geom_hbond_distance_HA
_geom_hbond_distance_DA
_geom_hbond_angle_DHA
C9 H9 Cg1 2_564 0.95 2.94 3.732 141
C40 H40 Cg2 2_564 0.95 2.94 3.696 137
C39 H39 N1S 1_554 0.95 2.58 3.468(4) 156.8

loop_
_geom_torsion_atom_site_label_1
_geom_torsion_atom_site_label_2
_geom_torsion_atom_site_label_3
_geom_torsion_atom_site_label_4
_geom_torsion
P3 Cu P1 C7 -41.42(8)
P2 Cu P1 C7 90.62(8)
I Cu P1 C7 -147.73(8)
P3 Cu P1 C1 -160.21(9)
P2 Cu P1 C1 -28.18(9)
I Cu P1 C1 93.47(9)
P3 Cu P1 C13 82.11(9)
P2 Cu P1 C13 -145.85(9)
I Cu P1 C13 -24.20(9)
P3 Cu P2 C19 -32.45(9)
P1 Cu P2 C19 -164.50(9)
I Cu P2 C19 79.49(9)
P3 Cu P2 C31 -152.11(10)
P1 Cu P2 C31 75.84(10)
I Cu P2 C31 -40.17(10)
P3 Cu P2 C25 87.57(9)
P1 Cu P2 C25 -44.48(9)
I Cu P2 C25 -160.49(8)
P1 Cu P3 C43 63.46(9)
P2 Cu P3 C43 -65.03(9)
I Cu P3 C43 173.98(8)
P1 Cu P3 C37 -51.02(10)
P2 Cu P3 C37 -179.52(9)
I Cu P3 C37 59.50(9)
P1 Cu P3 C49 -172.41(10)
P2 Cu P3 C49 59.10(10)
I Cu P3 C49 -61.89(10)
C7 P1 C1 C6 -177.91(18)
C13 P1 C1 C6 76.6(2)
Cu P1 C1 C6 -53.0(2)
C7 P1 C1 C2 3.1(2)
C13 P1 C1 C2 -102.4(2)
Cu P1 C1 C2 128.07(19)
C6 C1 C2 C3 0.0(3)
P1 C1 C2 C3 178.94(19)
C1 C2 C3 C4 -0.1(4)
C2 C3 C4 C5 0.3(4)
C3 C4 C5 C6 -0.3(4)
C4 C5 C6 C1 0.2(4)
C2 C1 C6 C5 0.0(4)
P1 C1 C6 C5 -179.1(2)
C1 P1 C7 C8 -122.92(19)
C13 P1 C7 C8 -18.9(2)
Cu P1 C7 C8 114.23(18)
C1 P1 C7 C12 61.5(2)
C13 P1 C7 C12 165.52(19)
Cu P1 C7 C12 -61.40(19)
C12 C7 C8 C9 0.9(3)
P1 C7 C8 C9 -174.72(18)
C7 C8 C9 C10 -1.3(4)
C8 C9 C10 C11 0.2(4)
C9 C10 C11 C12 1.2(4)
C10 C11 C12 C7 -1.5(4)
C8 C7 C12 C11 0.4(4)
P1 C7 C12 C11 176.2(2)
C7 P1 C13 C14 104.3(2)
C1 P1 C13 C14 -148.4(2)
Cu P1 C13 C14 -25.1(2)
C7 P1 C13 C18 -73.6(2)
C1 P1 C13 C18 33.7(2)
Cu P1 C13 C18 157.04(17)
C18 C13 C14 C15 0.9(4)
P1 C13 C14 C15 -177.04(19)
C13 C14 C15 C16 -1.4(4)
C14 C15 C16 C17 0.5(4)
C15 C16 C17 C18 0.8(4)
C16 C17 C18 C13 -1.3(4)
C14 C13 C18 C17 0.5(4)
P1 C13 C18 C17 178.4(2)
C31 P2 C19 C24 98.0(2)
C25 P2 C19 C24 -156.6(2)
Cu P2 C19 C24 -31.4(2)
C31 P2 C19 C20 -77.0(2)
C25 P2 C19 C20 28.4(2)
Cu P2 C19 C20 153.61(19)
C24 C19 C20 C21 2.1(4)
P2 C19 C20 C21 177.1(2)
C19 C20 C21 C22 -1.9(5)
C20 C21 C22 C23 0.4(5)
C21 C22 C23 C24 0.9(4)
C20 C19 C24 C23 -0.9(4)
P2 C19 C24 C23 -176.1(2)
C22 C23 C24 C19 -0.6(4)
C19 P2 C25 C30 43.1(2)
C31 P2 C25 C30 146.78(19)
Cu P2 C25 C30 -83.89(19)
C19 P2 C25 C26 -142.59(19)
C31 P2 C25 C26 -38.9(2)
Cu P2 C25 C26 90.42(19)
C30 C25 C26 C27 -0.8(3)
P2 C25 C26 C27 -175.18(18)
C25 C26 C27 C28 -0.1(4)
C26 C27 C28 C29 1.1(4)
C27 C28 C29 C30 -1.3(4)
C28 C29 C30 C25 0.5(4)
C26 C25 C30 C29 0.6(3)
P2 C25 C30 C29 174.95(19)
C19 P2 C31 C32 -105.8(2)
C25 P2 C31 C32 147.8(2)
Cu P2 C31 C32 21.9(2)
C19 P2 C31 C36 72.3(3)
C25 P2 C31 C36 -34.1(3)
Cu P2 C31 C36 -160.0(2)
C36 C31 C32 C33 2.6(4)
P2 C31 C32 C33 -179.3(2)
C31 C32 C33 C34 -0.5(5)
C32 C33 C34 C35 -1.6(5)
C33 C34 C35 C36 1.6(5)
C32 C31 C36 C35 -2.7(4)
P2 C31 C36 C35 179.3(2)
C34 C35 C36 C31 0.6(5)
C43 P3 C37 C42 -63.8(2)
C49 P3 C37 C42 -170.4(2)
Cu P3 C37 C42 61.5(2)
C43 P3 C37 C38 115.7(2)
C49 P3 C37 C38 9.1(3)
Cu P3 C37 C38 -119.0(2)
C42 C37 C38 C39 -1.6(4)
P3 C37 C38 C39 178.9(2)
C37 C38 C39 C40 -0.2(4)
C38 C39 C40 C41 1.6(4)
C39 C40 C41 C42 -1.1(5)
C38 C37 C42 C41 2.2(4)
P3 C37 C42 C41 -178.3(2)
C40 C41 C42 C37 -0.8(5)
C37 P3 C43 C44 135.0(2)
C49 P3 C43 C44 -117.1(2)
Cu P3 C43 C44 13.6(2)
C37 P3 C43 C48 -42.6(2)
C49 P3 C43 C48 65.2(2)
Cu P3 C43 C48 -164.05(17)
C48 C43 C44 C45 -0.9(4)
P3 C43 C44 C45 -178.6(2)
C43 C44 C45 C46 1.1(4)
C44 C45 C46 C47 -0.1(5)
C45 C46 C47 C48 -1.2(4)
C46 C47 C48 C43 1.4(4)
C44 C43 C48 C47 -0.3(4)
P3 C43 C48 C47 177.28(19)
C43 P3 C49 C54 18.8(2)
C37 P3 C49 C54 122.4(2)
Cu P3 C49 C54 -112.4(2)
C43 P3 C49 C50 -166.1(2)
C37 P3 C49 C50 -62.4(2)
Cu P3 C49 C50 62.8(2)
C54 C49 C50 C51 -1.8(4)
P3 C49 C50 C51 -177.1(2)
C49 C50 C51 C52 0.9(4)
C50 C51 C52 C53 0.7(4)
C51 C52 C53 C54 -1.4(4)
C50 C49 C54 C53 1.2(4)
P3 C49 C54 C53 176.4(2)
C52 C53 C54 C49 0.4(4)
